data_7018256
loop_
_publ_author_name
'Zheng, Ai-Xia'
'Li, Hong-Xi'
'Hou, Kai-Peng'
'Shi, Jing'
'Wang, Hui-Fang'
'Ren, Zhi-Gang'
'Lang, Jian-Ping'

_publ_section_title
;
 Reactions of a methylmercury zwitterionic thiolate complex
 [MeHg(Tab)]PF(6) with various donor ligands: relevance to methylmercury
 detoxification.
;
_journal_issue 9
_journal_name_full 'Dalton transactions (Cambridge, England : 2003)'
_journal_page_first 2699
_journal_page_last 2706
_journal_paper_doi 10.1039/c2dt12219g
_journal_volume 41
_journal_year 2012
_chemical_formula_moiety 'C10 H16 Hg I N S'
_chemical_formula_sum 'C10 H16 Hg I N S'
_chemical_formula_weight 509.80
_chemical_name_systematic
;
?
;
_space_group_IT_number 14
_symmetry_cell_setting monoclinic
_symmetry_space_group_name_Hall '-P 2ybc'
_symmetry_space_group_name_H-M 'P 1 21/c 1'
_atom_sites_solution_hydrogens geom
_atom_sites_solution_primary direct
_atom_sites_solution_secondary difmap
_audit_creation_method SHELXL-97
_cell_angle_alpha 90.00
_cell_angle_beta 109.38(3)
_cell_angle_gamma 90.00
_cell_formula_units_Z 8
_cell_length_a 14.339(3)
_cell_length_b 7.3906(15)
_cell_length_c 28.086(8)
_cell_measurement_reflns_used 8523
_cell_measurement_temperature 223(2)
_cell_measurement_theta_max 27.6139
_cell_measurement_theta_min 3.0118
_cell_volume 2807.7(13)
_computing_cell_refinement 'CrystalClear, Ver. 1.30 (Rigaku/MSC, 2001)'
_computing_data_collection 'CrystalClear, Ver. 1.30 (Rigaku/MSC, 2001)'
_computing_data_reduction 'CrystalStructure, Ver. 3.60 (Rigaku/MSC, 2004)'
_computing_molecular_graphics 'ORTEPII (Johnson, 1976)'
_computing_publication_material SHELXL97
_computing_structure_refinement 'SHELXL-97 (Sheldrick, 1997)'
_computing_structure_solution 'SHELXS-97 (Sheldrick, 1990)'
_diffrn_ambient_temperature 223(2)
_diffrn_measured_fraction_theta_full 0.992
_diffrn_measured_fraction_theta_max 0.992
_diffrn_measurement_device_type 'Rigaku MercuryCCD area detector'
_diffrn_measurement_method \w
_diffrn_radiation_monochromator graphite
_diffrn_radiation_source 'fine-focus sealed tube'
_diffrn_radiation_type MoK\a
_diffrn_radiation_wavelength 0.71073
_diffrn_reflns_av_R_equivalents 0.0526
_diffrn_reflns_av_sigmaI/netI 0.1215
_diffrn_reflns_limit_h_max 18
_diffrn_reflns_limit_h_min -16
_diffrn_reflns_limit_k_max 9
_diffrn_reflns_limit_k_min -7
_diffrn_reflns_limit_l_max 21
_diffrn_reflns_limit_l_min -36
_diffrn_reflns_number 12787
_diffrn_reflns_theta_full 27.48
_diffrn_reflns_theta_max 27.48
_diffrn_reflns_theta_min 3.01
_diffrn_standards_decay_% 0
_diffrn_standards_interval_count 0
_diffrn_standards_interval_time 0
_diffrn_standards_number 0
_exptl_absorpt_coefficient_mu 13.279
_exptl_absorpt_correction_T_max 0.0899
_exptl_absorpt_correction_T_min 0.0463
_exptl_absorpt_correction_type multi-scan
_exptl_absorpt_process_details 'Jacobson, R. (1998) Private communication to Rigaku Company, Tokyo, Japan.'
_exptl_crystal_colour Colorless
_exptl_crystal_density_diffrn 2.412
_exptl_crystal_density_method 'not measured'
_exptl_crystal_description Prism
_exptl_crystal_F_000 1856
_exptl_crystal_size_max 0.60
_exptl_crystal_size_mid 0.40
_exptl_crystal_size_min 0.35
_refine_diff_density_max 0.567
_refine_diff_density_min -0.368
_refine_diff_density_rms 0.050
_refine_ls_extinction_method none
_refine_ls_goodness_of_fit_ref 0.988
_refine_ls_hydrogen_treatment constr
_refine_ls_matrix_type full
_refine_ls_number_parameters 263
_refine_ls_number_reflns 6388
_refine_ls_number_restraints 0
_refine_ls_restrained_S_all 0.988
_refine_ls_R_factor_all 0.0607
_refine_ls_R_factor_gt 0.0444
_refine_ls_shift/su_max 0.011
_refine_ls_shift/su_mean 0.001
_refine_ls_structure_factor_coef Fsqd
_refine_ls_weighting_details 'calc w=1/[\s^2^(Fo^2^)+(0.0428P)^2^+0.0000P] where P=(Fo^2^+2Fc^2^)/3'
_refine_ls_weighting_scheme calc
_refine_ls_wR_factor_gt 0.1107
_refine_ls_wR_factor_ref 0.1193
_reflns_number_gt 4858
_reflns_number_total 6388
_reflns_threshold_expression >2sigma(I)
_cod_data_source_file c2dt12219g.txt
_cod_data_source_block 'data_2'
_cod_original_cell_volume 2807.7(11)
_cod_original_sg_symbol_H-M 'P 21/c'
_cod_database_code 7018256

loop_
_symmetry_equiv_pos_as_xyz
'x, y, z'
'-x, y+1/2, -z+1/2'
'-x, -y, -z'
'x, -y-1/2, z-1/2'

loop_
_atom_site_label
_atom_site_type_symbol
_atom_site_fract_x
_atom_site_fract_y
_atom_site_fract_z
_atom_site_U_iso_or_equiv
_atom_site_adp_type
_atom_site_occupancy
_atom_site_symmetry_multiplicity
_atom_site_calc_flag
_atom_site_refinement_flags
Hg1 Hg 0.36898(3) -0.04620(6) 0.873616(15) 0.0519(5) Uani 1 1 d .
I1 I 0.12263(5) -0.03975(10) 0.81158(3) 0.0569(5) Uani 1 1 d .
S1 S 0.3785(2) 0.0157(5) 0.79343(10) 0.0637(10) Uani 1 1 d .
N1 N 0.8097(6) -0.0359(11) 0.8106(3) 0.0438(19) Uani 1 1 d .
C1 C 0.5072(7) -0.0017(15) 0.8039(3) 0.047(2) Uani 1 1 d .
C2 C 0.5600(7) -0.1603(15) 0.8159(4) 0.055(3) Uani 1 1 d .
H2A H 0.5287 -0.2639 0.8229 0.066 Uiso 1 1 calc R
C3 C 0.6590(8) -0.1728(15) 0.8181(4) 0.051(3) Uani 1 1 d .
H3A H 0.6930 -0.2835 0.8255 0.061 Uiso 1 1 calc R
C4 C 0.7057(7) -0.0186(14) 0.8091(3) 0.043(2) Uani 1 1 d .
C5 C 0.6560(7) 0.1425(15) 0.7975(4) 0.051(3) Uani 1 1 d .
H5A H 0.6876 0.2458 0.7907 0.061 Uiso 1 1 calc R
C6 C 0.5578(8) 0.1511(15) 0.7958(4) 0.058(3) Uani 1 1 d .
H6A H 0.5247 0.2628 0.7891 0.069 Uiso 1 1 calc R
C7 C 0.8750(7) -0.0543(17) 0.8638(3) 0.058(3) Uani 1 1 d .
H7A H 0.8666 0.0499 0.8830 0.087 Uiso 1 1 calc R
H7B H 0.9433 -0.0613 0.8650 0.087 Uiso 1 1 calc R
H7C H 0.8579 -0.1635 0.8782 0.087 Uiso 1 1 calc R
C8 C 0.8229(8) -0.2004(16) 0.7805(4) 0.056(3) Uani 1 1 d .
H8A H 0.7708 -0.2022 0.7480 0.085 Uiso 1 1 calc R
H8B H 0.8198 -0.3100 0.7990 0.085 Uiso 1 1 calc R
H8C H 0.8866 -0.1934 0.7756 0.085 Uiso 1 1 calc R
C9 C 0.8418(8) 0.1287(16) 0.7891(4) 0.058(3) Uani 1 1 d .
H9A H 0.8435 0.2318 0.8108 0.087 Uiso 1 1 calc R
H9B H 0.7956 0.1522 0.7557 0.087 Uiso 1 1 calc R
H9C H 0.9072 0.1086 0.7871 0.087 Uiso 1 1 calc R
C10 C 0.3735(10) -0.1051(17) 0.9472(4) 0.070(4) Uani 1 1 d .
H10A H 0.3608 0.0043 0.9631 0.105 Uiso 1 1 calc R
H10B H 0.4383 -0.1519 0.9664 0.105 Uiso 1 1 calc R
H10C H 0.3236 -0.1949 0.9462 0.105 Uiso 1 1 calc R
Hg2 Hg 0.62789(3) 0.20098(6) 0.926121(14) 0.0509(5) Uani 1 1 d .
I2 I 0.82316(5) 0.43999(11) 0.91594(3) 0.0576(5) Uani 1 1 d .
S2 S 0.5477(2) 0.4813(4) 0.90471(13) 0.0646(9) Uani 1 1 d .
N2 N 0.1268(6) 0.4519(12) 0.9043(3) 0.048(2) Uani 1 1 d .
C11 C 0.4250(8) 0.4450(14) 0.9036(4) 0.052(3) Uani 1 1 d .
C12 C 0.4018(8) 0.3994(16) 0.9478(4) 0.060(3) Uani 1 1 d .
H12A H 0.4528 0.3671 0.9776 0.072 Uiso 1 1 calc R
C13 C 0.3030(8) 0.4025(15) 0.9471(4) 0.054(3) Uani 1 1 d .
H13A H 0.2883 0.3770 0.9767 0.065 Uiso 1 1 calc R
C14 C 0.2284(7) 0.4429(13) 0.9031(4) 0.043(2) Uani 1 1 d .
C15 C 0.2482(7) 0.4851(15) 0.8596(4) 0.051(3) Uani 1 1 d .
H15A H 0.1955 0.5137 0.8302 0.061 Uiso 1 1 calc R
C16 C 0.3448(8) 0.4866(16) 0.8582(4) 0.056(3) Uani 1 1 d .
H16A H 0.3571 0.5142 0.8281 0.068 Uiso 1 1 calc R
C17 C 0.1151(8) 0.6130(17) 0.9314(4) 0.063(3) Uani 1 1 d .
H17A H 0.1571 0.6038 0.9664 0.094 Uiso 1 1 calc R
H17B H 0.0467 0.6239 0.9297 0.094 Uiso 1 1 calc R
H17C H 0.1338 0.7187 0.9162 0.094 Uiso 1 1 calc R
C18 C 0.0493(7) 0.4624(14) 0.8514(4) 0.053(3) Uani 1 1 d .
H18A H 0.0580 0.5738 0.8352 0.080 Uiso 1 1 calc R
H18B H -0.0164 0.4599 0.8541 0.080 Uiso 1 1 calc R
H18C H 0.0572 0.3599 0.8315 0.080 Uiso 1 1 calc R
C19 C 0.1038(8) 0.2910(15) 0.9300(4) 0.061(3) Uani 1 1 d .
H19A H 0.1536 0.2780 0.9630 0.091 Uiso 1 1 calc R
H19B H 0.1035 0.1838 0.9100 0.091 Uiso 1 1 calc R
H19C H 0.0394 0.3060 0.9336 0.091 Uiso 1 1 calc R
C20 C 0.6899(9) -0.0492(16) 0.9451(5) 0.071(4) Uani 1 1 d .
H20A H 0.6874 -0.1143 0.9148 0.106 Uiso 1 1 calc R
H20B H 0.6536 -0.1160 0.9630 0.106 Uiso 1 1 calc R
H20C H 0.7582 -0.0359 0.9667 0.106 Uiso 1 1 calc R

loop_
_atom_site_aniso_label
_atom_site_aniso_U_11
_atom_site_aniso_U_22
_atom_site_aniso_U_33
_atom_site_aniso_U_23
_atom_site_aniso_U_13
_atom_site_aniso_U_12
Hg1 0.0543(5) 0.0548(5) 0.0498(5) -0.00366(19) 0.0216(2) 0.00022(19)
I1 0.0485(6) 0.0532(6) 0.0748(7) 0.0019(4) 0.0281(4) 0.0025(3)
S1 0.0418(15) 0.100(3) 0.0488(15) 0.0056(16) 0.0150(11) 0.0120(15)
N1 0.047(5) 0.043(5) 0.040(4) -0.005(4) 0.013(3) -0.001(4)
C1 0.040(5) 0.063(7) 0.038(5) 0.005(5) 0.014(4) 0.008(5)
C2 0.043(6) 0.056(7) 0.069(6) 0.019(6) 0.024(5) 0.004(5)
C3 0.053(6) 0.048(6) 0.052(5) 0.010(5) 0.017(4) 0.011(5)
C4 0.034(5) 0.053(6) 0.044(5) -0.002(5) 0.015(4) -0.002(4)
C5 0.050(6) 0.049(6) 0.055(6) 0.009(5) 0.020(4) 0.006(5)
C6 0.060(7) 0.045(6) 0.067(7) 0.002(5) 0.020(5) 0.011(5)
C7 0.048(6) 0.080(9) 0.041(5) 0.000(5) 0.010(4) 0.006(6)
C8 0.046(6) 0.070(8) 0.054(6) -0.014(6) 0.017(4) 0.003(5)
C9 0.047(6) 0.063(7) 0.066(7) 0.012(6) 0.022(5) -0.006(5)
C10 0.108(11) 0.057(7) 0.046(6) -0.010(6) 0.028(6) -0.002(7)
Hg2 0.0492(5) 0.0564(6) 0.0478(5) 0.00414(19) 0.0170(2) 0.00532(19)
I2 0.0494(6) 0.0616(7) 0.0653(6) -0.0007(4) 0.0236(4) -0.0014(3)
S2 0.0463(16) 0.0559(18) 0.094(2) 0.0146(16) 0.0266(15) 0.0010(13)
N2 0.052(5) 0.045(5) 0.049(4) 0.010(4) 0.021(4) 0.005(4)
C11 0.044(6) 0.040(6) 0.071(7) -0.001(5) 0.016(5) 0.000(4)
C12 0.056(7) 0.059(7) 0.060(6) 0.015(6) 0.014(5) 0.007(6)
C13 0.058(7) 0.056(7) 0.051(5) 0.009(5) 0.022(5) -0.009(5)
C14 0.032(5) 0.039(5) 0.054(5) 0.002(5) 0.011(4) 0.003(4)
C15 0.045(6) 0.063(7) 0.043(5) -0.004(5) 0.010(4) 0.000(5)
C16 0.056(7) 0.060(7) 0.058(6) -0.006(6) 0.026(5) -0.002(5)
C17 0.061(7) 0.067(8) 0.067(7) -0.002(6) 0.030(6) 0.008(6)
C18 0.044(6) 0.047(6) 0.066(6) -0.002(5) 0.015(5) -0.003(5)
C19 0.053(6) 0.052(7) 0.079(8) 0.012(6) 0.024(6) 0.008(5)
C20 0.081(9) 0.050(7) 0.087(9) 0.012(7) 0.037(7) 0.012(6)

loop_
_atom_type_symbol
_atom_type_description
_atom_type_scat_dispersion_real
_atom_type_scat_dispersion_imag
_atom_type_scat_source
C C 0.0033 0.0016 'International Tables Vol C Tables 4.2.6.8 and 6.1.1.4'
H H 0.0000 0.0000 'International Tables Vol C Tables 4.2.6.8 and 6.1.1.4'
Hg Hg -2.3894 9.2266 'International Tables Vol C Tables 4.2.6.8 and 6.1.1.4'
I I -0.4742 1.8119 'International Tables Vol C Tables 4.2.6.8 and 6.1.1.4'
N N 0.0061 0.0033 'International Tables Vol C Tables 4.2.6.8 and 6.1.1.4'
O O 0.0106 0.0060 'International Tables Vol C Tables 4.2.6.8 and 6.1.1.4'
S S 0.1246 0.1234 'International Tables Vol C Tables 4.2.6.8 and 6.1.1.4'

loop_
_geom_angle_atom_site_label_1
_geom_angle_atom_site_label_2
_geom_angle_atom_site_label_3
_geom_angle
C10 Hg1 S1 175.1(4)
C10 Hg1 I1 101.4(4)
S1 Hg1 I1 83.47(8)
C1 S1 Hg1 102.4(3)
C7 N1 C4 109.3(8)
C7 N1 C9 107.7(8)
C4 N1 C9 111.1(8)
C7 N1 C8 109.3(8)
C4 N1 C8 111.1(7)
C9 N1 C8 108.2(8)
C2 C1 C6 117.0(10)
C2 C1 S1 124.1(9)
C6 C1 S1 118.7(8)
C1 C2 C3 122.2(10)
C1 C2 H2A 118.9
C3 C2 H2A 118.9
C4 C3 C2 118.7(10)
C4 C3 H3A 120.6
C2 C3 H3A 120.6
C5 C4 C3 120.9(9)
C5 C4 N1 121.3(9)
C3 C4 N1 117.7(9)
C4 C5 C6 119.1(10)
C4 C5 H5A 120.4
C6 C5 H5A 120.4
C5 C6 C1 121.9(10)
C5 C6 H6A 119.0
C1 C6 H6A 119.0
N1 C7 H7A 109.5
N1 C7 H7B 109.5
H7A C7 H7B 109.5
N1 C7 H7C 109.5
H7A C7 H7C 109.5
H7B C7 H7C 109.5
N1 C8 H8A 109.5
N1 C8 H8B 109.5
H8A C8 H8B 109.5
N1 C8 H8C 109.5
H8A C8 H8C 109.5
H8B C8 H8C 109.5
N1 C9 H9A 109.5
N1 C9 H9B 109.5
H9A C9 H9B 109.5
N1 C9 H9C 109.5
H9A C9 H9C 109.5
H9B C9 H9C 109.5
Hg1 C10 H10A 109.5
Hg1 C10 H10B 109.5
H10A C10 H10B 109.5
Hg1 C10 H10C 109.5
H10A C10 H10C 109.5
H10B C10 H10C 109.5
C20 Hg2 S2 176.5(4)
C20 Hg2 I2 101.1(4)
S2 Hg2 I2 82.36(8)
C11 S2 Hg2 105.7(4)
C17 N2 C14 109.7(8)
C17 N2 C19 108.7(9)
C14 N2 C19 110.9(8)
C17 N2 C18 107.1(8)
C14 N2 C18 112.6(8)
C19 N2 C18 107.7(8)
C12 C11 C16 118.2(10)
C12 C11 S2 122.6(8)
C16 C11 S2 118.7(9)
C13 C12 C11 120.5(10)
C13 C12 H12A 119.8
C11 C12 H12A 119.8
C14 C13 C12 119.6(10)
C14 C13 H13A 120.2
C12 C13 H13A 120.2
C13 C14 C15 121.3(9)
C13 C14 N2 118.0(9)
C15 C14 N2 120.5(8)
C14 C15 C16 121.6(9)
C14 C15 H15A 119.2
C16 C15 H15A 119.2
C15 C16 C11 118.7(10)
C15 C16 H16A 120.6
C11 C16 H16A 120.6
N2 C17 H17A 109.5
N2 C17 H17B 109.5
H17A C17 H17B 109.5
N2 C17 H17C 109.5
H17A C17 H17C 109.5
H17B C17 H17C 109.5
N2 C18 H18A 109.5
N2 C18 H18B 109.5
H18A C18 H18B 109.5
N2 C18 H18C 109.5
H18A C18 H18C 109.5
H18B C18 H18C 109.5
N2 C19 H19A 109.5
N2 C19 H19B 109.5
H19A C19 H19B 109.5
N2 C19 H19C 109.5
H19A C19 H19C 109.5
H19B C19 H19C 109.5
Hg2 C20 H20A 109.5
Hg2 C20 H20B 109.5
H20A C20 H20B 109.5
Hg2 C20 H20C 109.5
H20A C20 H20C 109.5
H20B C20 H20C 109.5

loop_
_geom_bond_atom_site_label_1
_geom_bond_atom_site_label_2
_geom_bond_distance
Hg1 C10 2.092(11)
Hg1 S1 2.346(3)
Hg1 I1 3.3811(14)
S1 C1 1.774(10)
N1 C7 1.482(11)
N1 C4 1.483(12)
N1 C9 1.497(13)
N1 C8 1.528(12)
C1 C2 1.375(14)
C1 C6 1.401(15)
C2 C3 1.404(14)
C2 H2A 0.9400
C3 C4 1.386(14)
C3 H3A 0.9400
C4 C5 1.370(14)
C5 C6 1.394(14)
C5 H5A 0.9400
C6 H6A 0.9400
C7 H7A 0.9700
C7 H7B 0.9700
C7 H7C 0.9700
C8 H8A 0.9700
C8 H8B 0.9700
C8 H8C 0.9700
C9 H9A 0.9700
C9 H9B 0.9700
C9 H9C 0.9700
C10 H10A 0.9700
C10 H10B 0.9700
C10 H10C 0.9700
Hg2 C20 2.044(11)
Hg2 S2 2.349(3)
Hg2 I2 3.4020(10)
S2 C11 1.770(11)
N2 C17 1.452(14)
N2 C14 1.470(12)
N2 C19 1.483(13)
N2 C18 1.534(12)
C11 C12 1.427(15)
C11 C16 1.440(14)
C12 C13 1.411(15)
C12 H12A 0.9400
C13 C14 1.374(13)
C13 H13A 0.9400
C14 C15 1.377(14)
C15 C16 1.400(14)
C15 H15A 0.9400
C16 H16A 0.9400
C17 H17A 0.9700
C17 H17B 0.9700
C17 H17C 0.9700
C18 H18A 0.9700
C18 H18B 0.9700
C18 H18C 0.9700
C19 H19A 0.9700
C19 H19B 0.9700
C19 H19C 0.9700
C20 H20A 0.9700
C20 H20B 0.9700
C20 H20C 0.9700
